data_4510022
loop_
_publ_author_name
'Redshaw, Carl'
'Rowe, Oliver'
'Elsegood, Mark R. J.'
'Horsburgh, Lynne'
'Teat, Simon J.'

_publ_section_title
;
 Pillared Two-Dimensional Metal--Organic Frameworks Based on a Lower-Rim
 Acid Appended Calix[4]arene
;
_journal_issue 1
_journal_name_full 'Crystal Growth &amp; Design'
_journal_page_first 270
_journal_paper_doi 10.1021/cg4014703
_journal_volume 14
_journal_year 2014
_chemical_formula_moiety 'C58 H66 N2 O8 Zn, 2.25(C5 H11 N O)'
_chemical_formula_sum 'C69.25 H90.75 N4.25 O10.25 Zn'
_chemical_formula_weight 1212.08
_space_group_crystal_system monoclinic
_space_group_IT_number 15
_space_group_name_Hall '-C 2yc'
_space_group_name_H-M_alt 'C 1 2/c 1'
_symmetry_space_group_name_Hall '-C 2yc'
_symmetry_space_group_name_H-M 'C 1 2/c 1'
_atom_sites_solution_hydrogens geom
_atom_sites_solution_primary direct
_atom_sites_solution_secondary difmap
_audit_creation_method SHELXL-2012
_cell_angle_alpha 90
_cell_angle_beta 114.056(6)
_cell_angle_gamma 90
_cell_formula_units_Z 8
_cell_length_a 17.8321(17)
_cell_length_b 46.606(4)
_cell_length_c 18.9497(18)
_cell_measurement_reflns_used 9921
_cell_measurement_temperature 100(2)
_cell_measurement_theta_max 24.15
_cell_measurement_theta_min 2.41
_cell_volume 14381(2)
_computing_cell_refinement 'Bruker SAINT'
_computing_data_collection 'Bruker APEX 2'
_computing_data_reduction 'Bruker SAINT'
_computing_molecular_graphics 'Bruker SHELXTL'
_computing_publication_material 'Bruker SHELXTL'
_computing_structure_refinement 'SHELXL-2012 (Sheldrick, 2012)'
_computing_structure_solution 'SHELXS-97 (Sheldrick, 2008)'
_diffrn_ambient_temperature 100(2)
_diffrn_measured_fraction_theta_full 0.681
_diffrn_measured_fraction_theta_max 0.985
_diffrn_measurement_device_type 'Bruker APEX 2 CCD diffractometer'
_diffrn_measurement_method '\w rotation with narrow frames'
_diffrn_radiation_type synchrotron
_diffrn_radiation_wavelength 0.7749
_diffrn_reflns_av_R_equivalents 0.0751
_diffrn_reflns_av_unetI/netI 0.0580
_diffrn_reflns_Laue_measured_fraction_full 0.681
_diffrn_reflns_Laue_measured_fraction_max 0.985
_diffrn_reflns_limit_h_max 18
_diffrn_reflns_limit_h_min -18
_diffrn_reflns_limit_k_max 49
_diffrn_reflns_limit_k_min -49
_diffrn_reflns_limit_l_max 19
_diffrn_reflns_limit_l_min -19
_diffrn_reflns_number 44156
_diffrn_reflns_point_group_measured_fraction_full 0.681
_diffrn_reflns_point_group_measured_fraction_max 0.985
_diffrn_reflns_theta_full 27.706
_diffrn_reflns_theta_max 24.263
_diffrn_reflns_theta_min 1.906
_diffrn_source 'ALS Station 11.3.1'
_diffrn_standards_decay_% 0
_diffrn_standards_number 0
_exptl_absorpt_coefficient_mu 0.497
_exptl_absorpt_correction_T_max 0.995
_exptl_absorpt_correction_T_min 0.886
_exptl_absorpt_correction_type multi-scan
_exptl_absorpt_process_details 'SADABS v2008/1, Sheldrick, G.M., (2009)'
_exptl_crystal_colour colourless
_exptl_crystal_density_diffrn 1.120
_exptl_crystal_description lath
_exptl_crystal_F_000 5184
_exptl_crystal_size_max 0.250
_exptl_crystal_size_mid 0.050
_exptl_crystal_size_min 0.010
_platon_squeeze_details
;
;
_refine_diff_density_max 0.853
_refine_diff_density_min -0.419
_refine_diff_density_rms 0.076
_refine_ls_extinction_coef 0.00095(14)
_refine_ls_extinction_expression Fc^*^=kFc[1+0.001xFc^2^\l^3^/sin(2\q)]^-1/4^
_refine_ls_extinction_method SHELXL
_refine_ls_goodness_of_fit_ref 1.033
_refine_ls_hydrogen_treatment constr
_refine_ls_matrix_type full
_refine_ls_number_parameters 736
_refine_ls_number_reflns 8869
_refine_ls_number_restraints 257
_refine_ls_restrained_S_all 1.063
_refine_ls_R_factor_all 0.0877
_refine_ls_R_factor_gt 0.0713
_refine_ls_shift/su_max 0.001
_refine_ls_shift/su_mean 0.000
_refine_ls_structure_factor_coef Fsqd
_refine_ls_weighting_details
; 
 w=1/[\s^2^(Fo^2^)+(0.1536P)^2^] 
 where P=(Fo^2^+2Fc^2^)/3 
;
_refine_ls_weighting_scheme calc
_refine_ls_wR_factor_gt 0.1987
_refine_ls_wR_factor_ref 0.2129
_reflns_Friedel_coverage 0.000
_reflns_number_gt 6524
_reflns_number_total 8869
_reflns_threshold_expression 'I > 2\s(I)'
_cod_data_source_file cg4014703_si_002.cif
_cod_data_source_block 1
_cod_depositor_comments
;
The following automatic conversions were performed:

data name '_iucr_refine_instruction_details' was replaced with
'_iucr_refine_instructions_details' as specified in the replacement
file 'data/replacement-values/replacement_tags.lst'.

Automatic conversion script
Id: cif_correct_tags 9268 2022-04-12 08:56:07Z antanas 
;
_cod_database_code 4510022
_shelx_space_group_comment
; 
The symmetry employed for this shelxl refinement is uniquely defined 
by the following loop, which should always be used as a source of 
symmetry information in preference to the above space-group names. 
They are only intended as comments. 
;
_shelx_estimated_absorpt_t_min 0.886
_shelx_estimated_absorpt_t_max 0.995
_shelxl_version_number 2012-6

loop_
_space_group_symop_operation_xyz
'x, y, z'
'-x, y, -z+1/2'
'x+1/2, y+1/2, z'
'-x+1/2, y+1/2, -z+1/2'
'-x, -y, -z'
'x, -y, z-1/2'
'-x+1/2, -y+1/2, -z'
'x+1/2, -y+1/2, z-1/2'

loop_
_atom_site_label
_atom_site_type_symbol
_atom_site_fract_x
_atom_site_fract_y
_atom_site_fract_z
_atom_site_U_iso_or_equiv
_atom_site_adp_type
_atom_site_occupancy
_atom_site_site_symmetry_order
_atom_site_calc_flag
_atom_site_refinement_flags_posn
_atom_site_refinement_flags_adp
_atom_site_refinement_flags_occupancy
_atom_site_disorder_assembly
_atom_site_disorder_group
Zn1 Zn 0.42230(4) 0.26858(2) 0.32086(3) 0.0755(3) Uani 1 1 d . . . D .
O1 O 0.39778(15) 0.16430(5) 0.23448(15) 0.0574(7) Uani 1 1 d . . . . .
C1 C 0.3356(2) 0.14419(8) 0.2173(2) 0.0588(11) Uani 1 1 d . . . . .
C2 C 0.2917(2) 0.13504(8) 0.1420(2) 0.0578(10) Uani 1 1 d . . . . .
C3 C 0.2292(3) 0.11512(8) 0.1304(3) 0.0696(12) Uani 1 1 d . . . . .
H3 H 0.1963 0.1092 0.0790 0.084 Uiso 1 1 calc R U . . .
C4 C 0.2130(3) 0.10372(9) 0.1892(3) 0.0704(12) Uani 1 1 d . . . . .
C5 C 0.2619(3) 0.11205(8) 0.2642(3) 0.0682(12) Uani 1 1 d . . . . .
H5 H 0.2531 0.1038 0.3060 0.082 Uiso 1 1 calc R U . . .
C6 C 0.3239(2) 0.13239(8) 0.2793(2) 0.0610(11) Uani 1 1 d . . . . .
C7 C 0.1448(3) 0.08147(10) 0.1722(3) 0.0890(15) Uani 1 1 d . U . . .
C8 C 0.0636(4) 0.09459(14) 0.1189(4) 0.116(2) Uani 1 1 d . U . . .
H8A H 0.0677 0.1015 0.0719 0.173 Uiso 1 1 calc R U . . .
H8B H 0.0502 0.1106 0.1452 0.173 Uiso 1 1 calc R U . . .
H8C H 0.0202 0.0800 0.1053 0.173 Uiso 1 1 calc R U . . .
C9 C 0.1603(4) 0.05716(12) 0.1257(4) 0.123(2) Uani 1 1 d . U . . .
H9A H 0.1651 0.0651 0.0798 0.184 Uiso 1 1 calc R U . . .
H9B H 0.1144 0.0436 0.1097 0.184 Uiso 1 1 calc R U . . .
H9C H 0.2113 0.0472 0.1578 0.184 Uiso 1 1 calc R U . . .
C10 C 0.1379(5) 0.07037(17) 0.2434(4) 0.152(3) Uani 1 1 d . U . . .
H10A H 0.0941 0.0560 0.2290 0.227 Uiso 1 1 calc R U . . .
H10B H 0.1250 0.0863 0.2705 0.227 Uiso 1 1 calc R U . . .
H10C H 0.1901 0.0616 0.2775 0.227 Uiso 1 1 calc R U . . .
C11 C 0.3800(3) 0.13978(9) 0.3615(2) 0.0633(11) Uani 1 1 d . . . . .
H11A H 0.3872 0.1608 0.3665 0.076 Uiso 1 1 calc R U . . .
H11B H 0.3545 0.1334 0.3965 0.076 Uiso 1 1 calc R U . . .
O2 O 0.53652(16) 0.17038(5) 0.40011(16) 0.0605(7) Uani 1 1 d . . . . .
H2 H 0.4894 0.1767 0.3727 0.091 Uiso 1 1 calc R U . . .
C12 C 0.5349(3) 0.14108(8) 0.3997(2) 0.0589(11) Uani 1 1 d . . . . .
C13 C 0.4625(3) 0.12572(8) 0.3850(2) 0.0610(11) Uani 1 1 d . . . . .
C14 C 0.4689(3) 0.09604(8) 0.3912(2) 0.0661(12) Uani 1 1 d . . . . .
H14 H 0.4203 0.0854 0.3818 0.079 Uiso 1 1 calc R U . . .
C15 C 0.5408(3) 0.08125(8) 0.4102(2) 0.0687(12) Uani 1 1 d . . . A .
C16 C 0.6100(3) 0.09727(8) 0.4216(2) 0.0662(12) Uani 1 1 d . . . . .
H16 H 0.6607 0.0876 0.4338 0.079 Uiso 1 1 calc R U . . .
C17 C 0.6079(2) 0.12702(8) 0.4159(2) 0.0579(10) Uani 1 1 d . . . . .
C18 C 0.5455(3) 0.04837(9) 0.4180(3) 0.0920(15) Uani 1 1 d D U . . .
C19 C 0.4613(6) 0.0344(2) 0.3845(8) 0.108(4) Uani 0.571(12) 1 d D U P A 1
H19A H 0.4674 0.0135 0.3908 0.162 Uiso 0.571(12) 1 calc R U P A 1
H19B H 0.4335 0.0390 0.3294 0.162 Uiso 0.571(12) 1 calc R U P A 1
H19C H 0.4286 0.0415 0.4117 0.162 Uiso 0.571(12) 1 calc R U P A 1
C20 C 0.6009(11) 0.0353(2) 0.3814(11) 0.152(6) Uani 0.571(12) 1 d D U P A 1
H20A H 0.6024 0.0144 0.3873 0.228 Uiso 0.571(12) 1 calc R U P A 1
H20B H 0.6567 0.0430 0.4074 0.228 Uiso 0.571(12) 1 calc R U P A 1
H20C H 0.5789 0.0402 0.3264 0.228 Uiso 0.571(12) 1 calc R U P A 1
C21 C 0.5881(8) 0.04132(19) 0.5041(5) 0.104(4) Uani 0.571(12) 1 d D U P A 1
H21A H 0.5920 0.0205 0.5110 0.157 Uiso 0.571(12) 1 calc R U P A 1
H21B H 0.5563 0.0493 0.5311 0.157 Uiso 0.571(12) 1 calc R U P A 1
H21C H 0.6434 0.0497 0.5254 0.157 Uiso 0.571(12) 1 calc R U P A 1
C19X C 0.4800(12) 0.0372(4) 0.4393(15) 0.137(6) Uani 0.429(12) 1 d D U P A 2
H19D H 0.4275 0.0460 0.4062 0.205 Uiso 0.429(12) 1 calc R U P A 2
H19E H 0.4929 0.0419 0.4935 0.205 Uiso 0.429(12) 1 calc R U P A 2
H19F H 0.4762 0.0163 0.4324 0.205 Uiso 0.429(12) 1 calc R U P A 2
C20X C 0.5258(10) 0.0382(2) 0.3310(7) 0.106(5) Uani 0.429(12) 1 d D U P A 2
H20D H 0.4701 0.0442 0.2968 0.159 Uiso 0.429(12) 1 calc R U P A 2
H20E H 0.5300 0.0173 0.3296 0.159 Uiso 0.429(12) 1 calc R U P A 2
H20F H 0.5654 0.0470 0.3137 0.159 Uiso 0.429(12) 1 calc R U P A 2
C21X C 0.6308(8) 0.0380(2) 0.4619(11) 0.112(5) Uani 0.429(12) 1 d D U P A 2
H21D H 0.6308 0.0170 0.4653 0.168 Uiso 0.429(12) 1 calc R U P A 2
H21E H 0.6527 0.0462 0.5141 0.168 Uiso 0.429(12) 1 calc R U P A 2
H21F H 0.6653 0.0439 0.4353 0.168 Uiso 0.429(12) 1 calc R U P A 2
C22 C 0.6846(2) 0.14265(8) 0.4232(2) 0.0601(11) Uani 1 1 d . . . . .
H22A H 0.6753 0.1636 0.4229 0.072 Uiso 1 1 calc R U . . .
H22B H 0.7301 0.1376 0.4730 0.072 Uiso 1 1 calc R U . . .
C23 C 0.3731(3) 0.19227(7) 0.2022(2) 0.0614(11) Uani 1 1 d . . . . .
H23A H 0.3133 0.1924 0.1699 0.074 Uiso 1 1 calc R U . . .
H23B H 0.4017 0.1971 0.1686 0.074 Uiso 1 1 calc R U . . .
C24 C 0.3930(3) 0.21436(8) 0.2646(3) 0.0628(11) Uani 1 1 d . . . . .
O3 O 0.41695(17) 0.20829(6) 0.33315(18) 0.0629(7) Uani 1 1 d . . . . .
O4 O 0.3818(2) 0.24017(5) 0.23819(19) 0.0757(9) Uani 1 1 d . . . . .
O5 O 0.41546(14) 0.37900(5) 0.27048(14) 0.0518(6) Uani 1 1 d . . . . .
C25 C 0.3560(2) 0.39867(7) 0.2679(2) 0.0506(9) Uani 1 1 d . . . . .
C26 C 0.2914(2) 0.40630(7) 0.1992(2) 0.0500(9) Uani 1 1 d . . . . .
C27 C 0.2335(2) 0.42523(8) 0.2045(3) 0.0626(11) Uani 1 1 d . . . . .
H27 H 0.1876 0.4300 0.1583 0.075 Uiso 1 1 calc R U . . .
C28 C 0.2388(2) 0.43731(9) 0.2721(3) 0.0680(12) Uani 1 1 d . . . B .
C29 C 0.3071(2) 0.43061(9) 0.3378(3) 0.0686(12) Uani 1 1 d . . . . .
H29 H 0.3141 0.4396 0.3850 0.082 Uiso 1 1 calc R U . . .
C30 C 0.3664(2) 0.41116(8) 0.3378(2) 0.0575(10) Uani 1 1 d . . . . .
C31 C 0.1757(3) 0.45942(11) 0.2745(3) 0.0930(15) Uani 1 1 d D U . . .
C32 C 0.1558(5) 0.45215(17) 0.3462(6) 0.113(3) Uani 0.792(11) 1 d D U P B 1
H32A H 0.1156 0.4659 0.3490 0.170 Uiso 0.792(11) 1 calc R U P B 1
H32B H 0.2063 0.4533 0.3936 0.170 Uiso 0.792(11) 1 calc R U P B 1
H32C H 0.1332 0.4327 0.3406 0.170 Uiso 0.792(11) 1 calc R U P B 1
C33 C 0.0972(4) 0.45920(19) 0.2024(6) 0.110(3) Uani 0.792(11) 1 d D U P B 1
H33A H 0.0590 0.4734 0.2074 0.164 Uiso 0.792(11) 1 calc R U P B 1
H33B H 0.0722 0.4401 0.1953 0.164 Uiso 0.792(11) 1 calc R U P B 1
H33C H 0.1091 0.4640 0.1576 0.164 Uiso 0.792(11) 1 calc R U P B 1
C34 C 0.2135(5) 0.48899(13) 0.2857(7) 0.098(3) Uani 0.792(11) 1 d D U P B 1
H34A H 0.1740 0.5032 0.2880 0.147 Uiso 0.792(11) 1 calc R U P B 1
H34B H 0.2281 0.4935 0.2424 0.147 Uiso 0.792(11) 1 calc R U P B 1
H34C H 0.2631 0.4895 0.3341 0.147 Uiso 0.792(11) 1 calc R U P B 1
C32X C 0.1983(18) 0.4739(8) 0.3558(12) 0.121(9) Uani 0.208(11) 1 d D U P B 2
H32D H 0.1553 0.4876 0.3524 0.181 Uiso 0.208(11) 1 calc R U P B 2
H32E H 0.2509 0.4839 0.3716 0.181 Uiso 0.208(11) 1 calc R U P B 2
H32F H 0.2026 0.4591 0.3940 0.181 Uiso 0.208(11) 1 calc R U P B 2
C33X C 0.0933(14) 0.4463(8) 0.2396(19) 0.105(9) Uani 0.208(11) 1 d D U P B 2
H33D H 0.0525 0.4600 0.2415 0.157 Uiso 0.208(11) 1 calc R U P B 2
H33E H 0.0923 0.4290 0.2685 0.157 Uiso 0.208(11) 1 calc R U P B 2
H33F H 0.0805 0.4412 0.1858 0.157 Uiso 0.208(11) 1 calc R U P B 2
C34X C 0.188(2) 0.4860(5) 0.228(2) 0.109(8) Uani 0.208(11) 1 d D U P B 2
H34D H 0.1506 0.5015 0.2275 0.164 Uiso 0.208(11) 1 calc R U P B 2
H34E H 0.1762 0.4801 0.1749 0.164 Uiso 0.208(11) 1 calc R U P B 2
H34F H 0.2449 0.4927 0.2531 0.164 Uiso 0.208(11) 1 calc R U P B 2
C35 C 0.4416(2) 0.40538(9) 0.4099(2) 0.0642(11) Uani 1 1 d . . . . .
H35A H 0.4491 0.3844 0.4172 0.077 Uiso 1 1 calc R U . . .
H35B H 0.4332 0.4132 0.4547 0.077 Uiso 1 1 calc R U . . .
O6 O 0.58205(16) 0.37261(5) 0.40722(16) 0.0611(7) Uani 1 1 d . . . . .
H6 H 0.5339 0.3664 0.3937 0.092 Uiso 1 1 calc R U . . .
C36 C 0.5808(2) 0.40182(8) 0.4030(2) 0.0568(10) Uani 1 1 d . . . . .
C37 C 0.5183(2) 0.41822(8) 0.4086(2) 0.0567(10) Uani 1 1 d . . . . .
C38 C 0.5262(2) 0.44794(8) 0.4099(2) 0.0601(11) Uani 1 1 d . . . . .
H38 H 0.4835 0.4592 0.4135 0.072 Uiso 1 1 calc R U . . .
C39 C 0.5929(2) 0.46193(8) 0.4062(2) 0.0597(11) Uani 1 1 d . . . C .
C40 C 0.6519(2) 0.44469(8) 0.3981(2) 0.0558(10) Uani 1 1 d . . . . .
H40 H 0.6980 0.4536 0.3944 0.067 Uiso 1 1 calc R U . . .
C41 C 0.6468(2) 0.41490(8) 0.3953(2) 0.0530(10) Uani 1 1 d . . . . .
C42 C 0.6015(3) 0.49432(9) 0.4105(3) 0.0788(12) Uani 1 1 d D U . . .
C43 C 0.5194(6) 0.5094(2) 0.3832(11) 0.118(4) Uani 0.664(18) 1 d D U P C 1
H43A H 0.5280 0.5302 0.3867 0.176 Uiso 0.664(18) 1 calc R U P C 1
H43B H 0.4911 0.5037 0.4158 0.176 Uiso 0.664(18) 1 calc R U P C 1
H43C H 0.4859 0.5041 0.3295 0.176 Uiso 0.664(18) 1 calc R U P C 1
C44 C 0.6513(9) 0.5048(3) 0.3687(9) 0.107(4) Uani 0.664(18) 1 d D U P C 1
H44A H 0.6557 0.5258 0.3725 0.160 Uiso 0.664(18) 1 calc R U P C 1
H44B H 0.6246 0.4992 0.3142 0.160 Uiso 0.664(18) 1 calc R U P C 1
H44C H 0.7063 0.4963 0.3918 0.160 Uiso 0.664(18) 1 calc R U P C 1
C45 C 0.6452(10) 0.50198(17) 0.4980(5) 0.110(4) Uani 0.664(18) 1 d D U P C 1
H45A H 0.6526 0.5228 0.5039 0.164 Uiso 0.664(18) 1 calc R U P C 1
H45B H 0.6989 0.4925 0.5204 0.164 Uiso 0.664(18) 1 calc R U P C 1
H45C H 0.6115 0.4954 0.5248 0.164 Uiso 0.664(18) 1 calc R U P C 1
C43X C 0.5293(13) 0.5063(4) 0.3378(12) 0.106(6) Uani 0.336(18) 1 d D U P C 2
H43D H 0.5323 0.5273 0.3377 0.159 Uiso 0.336(18) 1 calc R U P C 2
H43E H 0.4770 0.5004 0.3387 0.159 Uiso 0.336(18) 1 calc R U P C 2
H43F H 0.5331 0.4988 0.2911 0.159 Uiso 0.336(18) 1 calc R U P C 2
C44X C 0.6800(11) 0.5061(6) 0.4106(17) 0.097(6) Uani 0.336(18) 1 d D U P C 2
H44D H 0.6793 0.5271 0.4135 0.146 Uiso 0.336(18) 1 calc R U P C 2
H44E H 0.6850 0.5003 0.3630 0.146 Uiso 0.336(18) 1 calc R U P C 2
H44F H 0.7267 0.4986 0.4554 0.146 Uiso 0.336(18) 1 calc R U P C 2
C45X C 0.5839(18) 0.5070(4) 0.4764(13) 0.103(7) Uani 0.336(18) 1 d D U P C 2
H45D H 0.5902 0.5279 0.4769 0.155 Uiso 0.336(18) 1 calc R U P C 2
H45E H 0.6226 0.4990 0.5256 0.155 Uiso 0.336(18) 1 calc R U P C 2
H45F H 0.5277 0.5022 0.4689 0.155 Uiso 0.336(18) 1 calc R U P C 2
C46 C 0.7108(2) 0.39817(8) 0.3787(2) 0.0570(10) Uani 1 1 d . . . . .
H46A H 0.7660 0.4022 0.4194 0.068 Uiso 1 1 calc R U . . .
H46B H 0.7001 0.3774 0.3796 0.068 Uiso 1 1 calc R U . . .
C47 C 0.3864(3) 0.35156(7) 0.2380(2) 0.0588(10) Uani 1 1 d . . . . .
H47A H 0.4029 0.3480 0.1948 0.071 Uiso 1 1 calc R U . . .
H47B H 0.3256 0.3514 0.2167 0.071 Uiso 1 1 calc R U . . .
C48 C 0.4191(2) 0.32792(8) 0.2961(3) 0.0535(10) Uani 1 1 d . . . . .
O7 O 0.46023(17) 0.33205(5) 0.36481(18) 0.0626(7) Uani 1 1 d . . . . .
O8 O 0.39850(18) 0.30321(5) 0.26369(17) 0.0682(8) Uani 1 1 d . . . . .
N1 N 0.5400(3) 0.26352(7) 0.3907(2) 0.0747(11) Uani 1 1 d . . . . .
C49 C 0.5678(4) 0.23993(10) 0.4346(3) 0.108(2) Uani 1 1 d . . . . .
H49 H 0.5285 0.2262 0.4346 0.129 Uiso 1 1 calc R U . . .
C50 C 0.6462(4) 0.23448(9) 0.4777(3) 0.106(2) Uani 1 1 d . . . . .
H50 H 0.6609 0.2177 0.5089 0.127 Uiso 1 1 calc R U . . .
C51 C 0.7064(3) 0.25279(9) 0.4777(3) 0.0764(13) Uani 1 1 d . . . . .
C52 C 0.6793(4) 0.27711(11) 0.4329(4) 0.0986(19) Uani 1 1 d . . . . .
H52 H 0.7177 0.2908 0.4306 0.118 Uiso 1 1 calc R U . . .
C53 C 0.5976(4) 0.28133(11) 0.3922(4) 0.0986(18) Uani 1 1 d . . . . .
H53 H 0.5808 0.2984 0.3626 0.118 Uiso 1 1 calc R U . . .
N2 N 0.3594(3) 0.26524(8) 0.3852(3) 0.0930(13) Uani 1 1 d D U . . .
C54 C 0.2825(6) 0.2530(4) 0.3549(6) 0.157(6) Uani 0.726(16) 1 d D U P D 1
H54 H 0.2584 0.2484 0.3015 0.188 Uiso 0.726(16) 1 calc R U P D 1
C55 C 0.2392(6) 0.2471(4) 0.3989(5) 0.155(6) Uani 0.726(16) 1 d D U P D 1
H55 H 0.1861 0.2387 0.3754 0.185 Uiso 0.726(16) 1 calc R U P D 1
C56 C 0.2724(3) 0.25316(10) 0.4762(3) 0.0844(13) Uani 1 1 d D U . . .
C57 C 0.3461(7) 0.2647(4) 0.5034(6) 0.137(5) Uani 0.726(16) 1 d D U P D 1
H57 H 0.3734 0.2686 0.5571 0.165 Uiso 0.726(16) 1 calc R U P D 1
C58 C 0.3836(8) 0.2710(3) 0.4560(6) 0.130(5) Uani 0.726(16) 1 d D U P D 1
H58 H 0.4343 0.2810 0.4789 0.156 Uiso 0.726(16) 1 calc R U P D 1
C54X C 0.2892(9) 0.2733(4) 0.3669(10) 0.077(6) Uiso 0.274(16) 1 d D . P D 2
H54X H 0.2631 0.2838 0.3203 0.093 Uiso 0.274(16) 1 calc R U P D 2
C55X C 0.2467(11) 0.2677(4) 0.4105(10) 0.083(7) Uiso 0.274(16) 1 d D . P D 2
H55X H 0.1924 0.2751 0.3919 0.100 Uiso 0.274(16) 1 calc R U P D 2
C57X C 0.3554(10) 0.2455(6) 0.5007(12) 0.099(6) Uani 0.274(16) 1 d D U P D 2
H57X H 0.3831 0.2360 0.5487 0.119 Uiso 0.274(16) 1 calc R U P D 2
C58X C 0.3966(12) 0.2519(6) 0.4549(11) 0.097(6) Uani 0.274(16) 1 d D U P D 2
H58X H 0.4529 0.2469 0.4726 0.116 Uiso 0.274(16) 1 calc R U P D 2

loop_
_atom_site_aniso_label
_atom_site_aniso_U_11
_atom_site_aniso_U_22
_atom_site_aniso_U_33
_atom_site_aniso_U_23
_atom_site_aniso_U_13
_atom_site_aniso_U_12
Zn1 0.1098(5) 0.0287(3) 0.0911(5) 0.0059(2) 0.0440(4) 0.0070(2)
O1 0.0624(15) 0.0257(13) 0.0698(17) 0.0001(11) 0.0122(13) -0.0037(11)
C1 0.062(2) 0.0287(19) 0.070(3) 0.0018(18) 0.012(2) -0.0074(17)
C2 0.057(2) 0.034(2) 0.063(3) 0.0006(18) 0.004(2) -0.0007(17)
C3 0.077(3) 0.044(2) 0.063(3) 0.002(2) 0.003(2) -0.005(2)
C4 0.069(3) 0.051(2) 0.070(3) 0.001(2) 0.007(2) -0.017(2)
C5 0.072(3) 0.045(2) 0.072(3) 0.004(2) 0.014(2) -0.014(2)
C6 0.068(3) 0.037(2) 0.063(3) -0.0041(19) 0.012(2) -0.0107(19)
C7 0.086(3) 0.057(3) 0.091(3) 0.003(2) 0.001(2) -0.036(2)
C8 0.093(4) 0.114(5) 0.109(4) 0.004(3) 0.009(3) -0.040(3)
C9 0.129(5) 0.068(3) 0.140(5) -0.005(3) 0.023(4) -0.043(3)
C10 0.162(6) 0.146(6) 0.107(4) 0.011(4) 0.014(4) -0.118(5)
C11 0.071(3) 0.044(2) 0.062(3) -0.0015(18) 0.015(2) -0.0133(19)
O2 0.0693(17) 0.0250(13) 0.0733(18) -0.0009(11) 0.0150(14) -0.0081(11)
C12 0.076(3) 0.034(2) 0.051(2) -0.0004(16) 0.009(2) -0.013(2)
C13 0.073(3) 0.040(2) 0.053(2) 0.0020(17) 0.0071(19) -0.0115(19)
C14 0.081(3) 0.035(2) 0.058(2) -0.0021(18) 0.005(2) -0.019(2)
C15 0.092(3) 0.031(2) 0.055(2) -0.0013(17) 0.000(2) -0.013(2)
C16 0.084(3) 0.034(2) 0.056(2) -0.0032(17) 0.003(2) -0.001(2)
C17 0.071(3) 0.032(2) 0.050(2) -0.0010(16) 0.0040(19) -0.0024(19)
C18 0.111(3) 0.027(2) 0.098(3) -0.001(2) 0.002(3) -0.012(2)
C19 0.126(6) 0.029(4) 0.115(8) 0.002(6) -0.007(5) -0.027(4)
C20 0.210(12) 0.048(6) 0.202(14) -0.021(8) 0.089(12) -0.005(7)
C21 0.123(8) 0.034(5) 0.112(6) 0.016(4) 0.002(5) -0.010(5)
C19X 0.166(11) 0.056(9) 0.182(16) 0.036(11) 0.065(11) 0.009(8)
C20X 0.133(11) 0.037(6) 0.117(7) -0.010(5) 0.020(6) -0.004(7)
C21X 0.129(7) 0.026(6) 0.130(11) 0.003(7) 0.000(7) 0.008(5)
C22 0.069(3) 0.035(2) 0.059(3) -0.0024(17) 0.009(2) 0.0004(18)
C23 0.079(3) 0.026(2) 0.074(3) 0.0061(17) 0.025(2) 0.0060(17)
C24 0.062(2) 0.031(2) 0.096(4) -0.005(2) 0.033(2) -0.0009(17)
O3 0.0774(18) 0.0332(15) 0.070(2) -0.0026(13) 0.0213(15) -0.0051(12)
O4 0.111(2) 0.0230(15) 0.097(2) 0.0049(14) 0.0465(19) 0.0070(14)
O5 0.0550(14) 0.0222(12) 0.0652(16) -0.0016(10) 0.0111(12) 0.0018(11)
C25 0.048(2) 0.0281(19) 0.067(3) -0.0007(17) 0.0147(19) -0.0024(16)
C26 0.047(2) 0.0272(18) 0.064(3) -0.0005(16) 0.0106(18) -0.0057(16)
C27 0.044(2) 0.041(2) 0.086(3) 0.001(2) 0.010(2) -0.0017(17)
C28 0.053(2) 0.048(2) 0.092(3) -0.013(2) 0.019(2) -0.0014(19)
C29 0.058(2) 0.056(3) 0.086(3) -0.020(2) 0.024(2) -0.001(2)
C30 0.057(2) 0.040(2) 0.069(3) -0.0065(19) 0.019(2) -0.0042(18)
C31 0.067(3) 0.073(3) 0.133(4) -0.020(3) 0.035(3) 0.015(2)
C32 0.113(6) 0.074(5) 0.182(7) -0.002(4) 0.089(5) 0.021(4)
C33 0.063(4) 0.078(5) 0.169(7) -0.016(5) 0.028(4) 0.020(3)
C34 0.088(5) 0.053(3) 0.146(8) -0.013(4) 0.041(5) 0.015(3)
C32X 0.099(17) 0.11(2) 0.138(10) -0.032(10) 0.034(10) 0.029(14)
C33X 0.076(10) 0.13(2) 0.107(17) -0.026(14) 0.040(10) -0.004(12)
C34X 0.093(18) 0.081(12) 0.147(15) -0.022(11) 0.042(15) 0.017(10)
C35 0.067(3) 0.061(3) 0.057(2) -0.0054(19) 0.018(2) 0.006(2)
O6 0.0585(15) 0.0406(15) 0.0713(18) 0.0034(12) 0.0134(14) -0.0004(12)
C36 0.059(2) 0.039(2) 0.052(2) -0.0053(16) 0.0016(18) 0.0013(19)
C37 0.054(2) 0.052(2) 0.048(2) -0.0034(17) 0.0051(17) 0.0055(19)
C38 0.063(3) 0.049(2) 0.055(2) -0.0052(17) 0.0110(19) 0.011(2)
C39 0.061(2) 0.043(2) 0.056(2) -0.0033(17) 0.0039(19) 0.008(2)
C40 0.058(2) 0.039(2) 0.053(2) 0.0004(16) 0.0039(18) 0.0013(17)
C41 0.052(2) 0.039(2) 0.048(2) -0.0031(16) -0.0005(17) 0.0057(18)
C42 0.090(3) 0.043(2) 0.094(3) 0.001(2) 0.027(2) 0.015(2)
C43 0.114(6) 0.059(6) 0.170(11) 0.026(7) 0.047(6) 0.032(4)
C44 0.147(9) 0.037(5) 0.148(10) 0.009(7) 0.071(8) 0.007(6)
C45 0.154(10) 0.036(4) 0.108(5) -0.014(4) 0.022(5) 0.011(5)
C43X 0.124(10) 0.057(10) 0.122(10) 0.008(8) 0.034(8) 0.032(8)
C44X 0.109(9) 0.039(9) 0.146(17) 0.003(12) 0.054(9) 0.008(8)
C45X 0.135(15) 0.062(11) 0.124(11) -0.016(9) 0.063(11) -0.010(11)
C46 0.049(2) 0.036(2) 0.064(3) 0.0009(17) 0.0010(18) -0.0003(16)
C47 0.071(2) 0.0240(19) 0.066(3) -0.0006(17) 0.013(2) 0.0003(17)
C48 0.055(2) 0.035(2) 0.066(3) 0.0012(19) 0.020(2) 0.0035(17)
O7 0.0775(18) 0.0338(14) 0.070(2) 0.0085(13) 0.0236(16) 0.0050(13)
O8 0.0820(19) 0.0240(15) 0.088(2) 0.0014(13) 0.0233(15) 0.0013(12)
N1 0.117(3) 0.0296(18) 0.076(2) 0.0078(16) 0.038(2) 0.0069(19)
C49 0.133(5) 0.035(3) 0.096(4) 0.008(3) -0.014(4) -0.018(3)
C50 0.130(5) 0.031(2) 0.090(4) 0.014(2) -0.023(3) -0.017(3)
C51 0.121(4) 0.032(2) 0.073(3) 0.004(2) 0.036(3) 0.011(3)
C52 0.102(4) 0.065(3) 0.154(5) 0.055(3) 0.077(4) 0.040(3)
C53 0.117(4) 0.058(3) 0.151(5) 0.050(3) 0.085(4) 0.039(3)
N2 0.131(4) 0.040(2) 0.100(3) -0.0117(19) 0.039(3) 0.000(2)
C54 0.153(7) 0.236(16) 0.101(6) -0.069(7) 0.071(5) -0.058(8)
C55 0.119(6) 0.248(17) 0.109(6) -0.062(7) 0.059(5) -0.059(8)
C56 0.115(4) 0.050(3) 0.098(4) -0.017(2) 0.054(3) -0.006(2)
C57 0.152(7) 0.168(13) 0.110(6) -0.072(6) 0.072(5) -0.089(8)
C58 0.153(8) 0.130(10) 0.120(5) -0.066(5) 0.069(5) -0.085(7)
C57X 0.124(8) 0.071(14) 0.114(11) -0.008(10) 0.061(8) -0.004(8)
C58X 0.114(10) 0.073(15) 0.117(9) 0.004(9) 0.059(8) 0.013(9)

loop_
_atom_type_symbol
_atom_type_description
_atom_type_scat_dispersion_real
_atom_type_scat_dispersion_imag
_atom_type_scat_source
C C -0.0020 0.0020 'International Tables Vol C Tables 4.2.6.8 and 6.1.1.4'
H H 0.0000 0.0000 'International Tables Vol C Tables 4.2.6.8 and 6.1.1.4'
N N -0.0031 0.0040 'International Tables Vol C Tables 4.2.6.8 and 6.1.1.4'
O O -0.0041 0.0074 'International Tables Vol C Tables 4.2.6.8 and 6.1.1.4'
Zn Zn 0.1940 1.6718 'International Tables Vol C Tables 4.2.6.8 and 6.1.1.4'

loop_
_geom_angle_atom_site_label_1
_geom_angle_atom_site_label_2
_geom_angle_atom_site_label_3
_geom_angle
_geom_angle_site_symmetry_1
_geom_angle_site_symmetry_3
O8 Zn1 O4 101.29(12) . .
O8 Zn1 N2 111.69(15) . .
O4 Zn1 N2 108.97(16) . .
O8 Zn1 N1 114.32(14) . .
O4 Zn1 N1 113.56(14) . .
N2 Zn1 N1 106.96(19) . .
C1 O1 C23 116.0(3) . .
O1 C1 C2 120.9(4) . .
O1 C1 C6 116.8(3) . .
C2 C1 C6 122.2(3) . .
C1 C2 C3 116.5(4) . .
C1 C2 C22 122.9(3) . 2_655
C3 C2 C22 120.1(4) . 2_655
C4 C3 C2 123.4(4) . .
C3 C4 C5 118.2(4) . .
C3 C4 C7 120.4(4) . .
C5 C4 C7 121.4(4) . .
C4 C5 C6 121.1(4) . .
C1 C6 C5 118.4(4) . .
C1 C6 C11 121.2(3) . .
C5 C6 C11 120.3(4) . .
C10 C7 C8 109.4(6) . .
C10 C7 C9 111.4(5) . .
C8 C7 C9 105.3(5) . .
C10 C7 C4 113.2(4) . .
C8 C7 C4 109.2(4) . .
C9 C7 C4 108.0(5) . .
C13 C11 C6 111.4(4) . .
O2 C12 C17 117.4(3) . .
O2 C12 C13 121.8(4) . .
C17 C12 C13 120.8(3) . .
C14 C13 C12 117.1(4) . .
C14 C13 C11 119.7(4) . .
C12 C13 C11 123.2(3) . .
C15 C14 C13 123.9(4) . .
C14 C15 C16 116.8(4) . .
C14 C15 C18 122.3(4) . .
C16 C15 C18 120.9(4) . .
C15 C16 C17 122.2(4) . .
C12 C17 C16 119.1(4) . .
C12 C17 C22 122.1(3) . .
C16 C17 C22 118.7(4) . .
C19X C18 C21X 118.3(11) . .
C19 C18 C21 109.2(8) . .
C19X C18 C15 111.0(8) . .
C21X C18 C15 112.4(6) . .
C19 C18 C15 112.5(5) . .
C21 C18 C15 107.5(5) . .
C19 C18 C20 110.4(8) . .
C21 C18 C20 105.3(8) . .
C15 C18 C20 111.7(6) . .
C19X C18 C20X 108.0(11) . .
C21X C18 C20X 102.9(10) . .
C15 C18 C20X 102.4(5) . .
C2 C22 C17 111.1(3) 2_655 .
O1 C23 C24 110.8(3) . .
O3 C24 O4 124.1(4) . .
O3 C24 C23 123.2(4) . .
O4 C24 C23 112.7(4) . .
C24 O4 Zn1 112.0(3) . .
C25 O5 C47 116.1(3) . .
O5 C25 C30 116.2(3) . .
O5 C25 C26 122.2(3) . .
C30 C25 C26 121.6(3) . .
C25 C26 C27 116.8(4) . .
C25 C26 C46 122.3(3) . 2_655
C27 C26 C46 120.4(3) . 2_655
C28 C27 C26 124.0(4) . .
C27 C28 C29 116.8(4) . .
C27 C28 C31 122.0(4) . .
C29 C28 C31 120.9(4) . .
C28 C29 C30 122.7(4) . .
C25 C30 C29 117.8(4) . .
C25 C30 C35 121.1(3) . .
C29 C30 C35 120.9(4) . .
C33 C31 C34 109.3(6) . .
C33X C31 C28 108.4(15) . .
C33 C31 C28 112.9(5) . .
C34 C31 C28 109.0(4) . .
C33 C31 C32 109.1(6) . .
C34 C31 C32 108.6(6) . .
C28 C31 C32 107.8(5) . .
C33X C31 C32X 115.2(15) . .
C28 C31 C32X 114.6(11) . .
C33X C31 C34X 114.4(16) . .
C28 C31 C34X 103.8(12) . .
C32X C31 C34X 99.8(16) . .
C30 C35 C37 113.3(3) . .
O6 C36 C41 116.8(3) . .
O6 C36 C37 122.6(4) . .
C41 C36 C37 120.5(4) . .
C36 C37 C38 118.0(4) . .
C36 C37 C35 123.1(4) . .
C38 C37 C35 118.8(4) . .
C39 C38 C37 123.5(4) . .
C40 C39 C38 116.2(4) . .
C40 C39 C42 121.4(4) . .
C38 C39 C42 122.5(4) . .
C39 C40 C41 123.0(4) . .
C36 C41 C40 118.6(4) . .
C36 C41 C46 122.6(3) . .
C40 C41 C46 118.7(4) . .
C44 C42 C43 111.6(8) . .
C44 C42 C39 111.5(6) . .
C44X C42 C39 116.0(11) . .
C43 C42 C39 112.4(6) . .
C44X C42 C45X 111.1(12) . .
C39 C42 C45X 112.3(8) . .
C44X C42 C43X 107.7(12) . .
C39 C42 C43X 106.3(8) . .
C45X C42 C43X 102.3(12) . .
C44 C42 C45 110.1(7) . .
C43 C42 C45 104.5(8) . .
C39 C42 C45 106.3(4) . .
C26 C46 C41 110.6(3) 2_655 .
O5 C47 C48 112.3(3) . .
O7 C48 O8 125.5(3) . .
O7 C48 C47 123.5(3) . .
O8 C48 C47 111.0(4) . .
C48 O8 Zn1 122.4(3) . .
C53 N1 C49 114.6(5) . .
C53 N1 Zn1 122.9(3) . .
C49 N1 Zn1 122.1(4) . .
C50 C49 N1 124.6(5) . .
C49 C50 C51 120.7(4) . .
C50 C51 C52 115.6(5) . .
C50 C51 C51 122.6(5) . 7_656
C52 C51 C51 121.8(6) . 7_656
C53 C52 C51 119.7(5) . .
N1 C53 C52 124.7(4) . .
C54X N2 C58X 117.1(11) . .
C58 N2 C54 112.5(7) . .
C54X N2 Zn1 125.4(8) . .
C58 N2 Zn1 127.4(6) . .
C58X N2 Zn1 117.4(8) . .
C54 N2 Zn1 119.8(5) . .
C55 C54 N2 122.8(8) . .
C56 C55 C54 120.2(9) . .
C57 C56 C55 115.4(7) . .
C55X C56 C57X 110.7(11) . .
C57 C56 C56 123.5(7) . 7_556
C55X C56 C56 128.2(9) . 7_556
C55 C56 C56 121.0(7) . 7_556
C57X C56 C56 120.9(9) . 7_556
C56 C57 C58 121.0(8) . .
N2 C58 C57 127.8(8) . .
N2 C54X C55X 122.3(14) . .
C56 C55X C54X 127.4(14) . .
C58X C57X C56 119.9(14) . .
N2 C58X C57X 122.3(15) . .

loop_
_geom_bond_atom_site_label_1
_geom_bond_atom_site_label_2
_geom_bond_distance
_geom_bond_site_symmetry_2
Zn1 O8 1.893(3) .
Zn1 O4 1.951(3) .
Zn1 N2 1.970(5) .
Zn1 N1 1.987(4) .
O1 C1 1.385(4) .
O1 C23 1.431(4) .
C1 C2 1.385(6) .
C1 C6 1.389(6) .
C2 C3 1.398(6) .
C2 C22 1.501(6) 2_655
C3 C4 1.368(6) .
C4 C5 1.385(6) .
C4 C7 1.529(6) .
C5 C6 1.394(6) .
C6 C11 1.508(6) .
C7 C10 1.497(8) .
C7 C8 1.516(8) .
C7 C9 1.528(9) .
C11 C13 1.503(6) .
O2 C12 1.366(4) .
C12 C17 1.375(6) .
C12 C13 1.401(6) .
C13 C14 1.389(6) .
C14 C15 1.370(6) .
C15 C16 1.382(6) .
C15 C18 1.539(6) .
C16 C17 1.390(5) .
C17 C22 1.506(6) .
C18 C19X 1.478(12) .
C18 C21X 1.486(11) .
C18 C19 1.519(9) .
C18 C21 1.530(9) .
C18 C20 1.544(13) .
C18 C20X 1.610(13) .
C22 C2 1.501(6) 2_655
C23 C24 1.497(6) .
C24 O3 1.224(5) .
C24 O4 1.287(5) .
O5 C25 1.387(4) .
O5 C47 1.423(4) .
C25 C30 1.388(5) .
C25 C26 1.388(5) .
C26 C27 1.392(5) .
C26 C46 1.509(6) 2_655
C27 C28 1.368(6) .
C28 C29 1.376(6) .
C28 C31 1.540(6) .
C29 C30 1.393(6) .
C30 C35 1.499(6) .
C31 C33X 1.475(17) .
C31 C33 1.506(9) .
C31 C34 1.511(8) .
C31 C32 1.575(9) .
C31 C32X 1.577(15) .
C31 C34X 1.584(15) .
C35 C37 1.503(6) .
O6 C36 1.363(5) .
C36 C41 1.386(6) .
C36 C37 1.390(6) .
C37 C38 1.391(6) .
C38 C39 1.384(6) .
C39 C40 1.381(6) .
C39 C42 1.516(6) .
C40 C41 1.391(5) .
C41 C46 1.516(6) .
C42 C44 1.493(10) .
C42 C44X 1.502(15) .
C42 C43 1.513(9) .
C42 C45X 1.525(13) .
C42 C43X 1.557(13) .
C42 C45 1.559(9) .
C46 C26 1.509(6) 2_655
C47 C48 1.498(5) .
C48 O7 1.221(5) .
C48 O8 1.286(5) .
N1 C53 1.311(7) .
N1 C49 1.345(6) .
C49 C50 1.325(8) .
C50 C51 1.371(8) .
C51 C52 1.380(6) .
C51 C51 1.457(10) 7_656
C52 C53 1.358(8) .
N2 C54X 1.214(13) .
N2 C58 1.260(9) .
N2 C58X 1.363(14) .
N2 C54 1.376(10) .
C54 C55 1.374(11) .
C55 C56 1.368(9) .
C56 C57 1.315(9) .
C56 C55X 1.326(13) .
C56 C57X 1.405(14) .
C56 C56 1.456(10) 7_556
C57 C58 1.353(11) .
C54X C55X 1.355(15) .
C57X C58X 1.379(16) .

loop_
_geom_hbond_atom_site_label_D
_geom_hbond_atom_site_label_H
_geom_hbond_atom_site_label_A
_geom_hbond_distance_DH
_geom_hbond_distance_HA
_geom_hbond_distance_DA
_geom_hbond_angle_DHA
O2 H2 O3 0.84 1.90 2.659(4) 149.6
O6 H6 O7 0.84 2.00 2.741(4) 146.4

loop_
_geom_torsion_atom_site_label_1
_geom_torsion_atom_site_label_2
_geom_torsion_atom_site_label_3
_geom_torsion_atom_site_label_4
_geom_torsion
_geom_torsion_site_symmetry_1
_geom_torsion_site_symmetry_4
C23 O1 C1 C2 64.6(5) . .
C23 O1 C1 C6 -119.8(4) . .
O1 C1 C2 C3 -178.8(3) . .
C6 C1 C2 C3 5.8(6) . .
O1 C1 C2 C22 9.1(6) . 2_655
C6 C1 C2 C22 -166.3(4) . 2_655
C1 C2 C3 C4 -3.1(6) . .
C22 C2 C3 C4 169.3(4) 2_655 .
C2 C3 C4 C5 -1.0(7) . .
C2 C3 C4 C7 -178.5(4) . .
C3 C4 C5 C6 2.6(7) . .
C7 C4 C5 C6 -179.9(4) . .
O1 C1 C6 C5 -179.9(4) . .
C2 C1 C6 C5 -4.4(6) . .
O1 C1 C6 C11 -3.9(6) . .
C2 C1 C6 C11 171.6(4) . .
C4 C5 C6 C1 0.0(7) . .
C4 C5 C6 C11 -176.1(4) . .
C3 C4 C7 C10 177.5(6) . .
C5 C4 C7 C10 0.0(8) . .
C3 C4 C7 C8 -60.3(7) . .
C5 C4 C7 C8 122.2(5) . .
C3 C4 C7 C9 53.7(6) . .
C5 C4 C7 C9 -123.8(5) . .
C1 C6 C11 C13 -73.1(5) . .
C5 C6 C11 C13 102.8(5) . .
O2 C12 C13 C14 -175.7(4) . .
C17 C12 C13 C14 2.9(6) . .
O2 C12 C13 C11 5.9(6) . .
C17 C12 C13 C11 -175.5(4) . .
C6 C11 C13 C14 -66.4(5) . .
C6 C11 C13 C12 112.0(4) . .
C12 C13 C14 C15 -0.3(6) . .
C11 C13 C14 C15 178.1(4) . .
C13 C14 C15 C16 -1.7(6) . .
C13 C14 C15 C18 178.8(4) . .
C14 C15 C16 C17 1.3(6) . .
C18 C15 C16 C17 -179.2(4) . .
O2 C12 C17 C16 175.4(3) . .
C13 C12 C17 C16 -3.3(6) . .
O2 C12 C17 C22 -8.3(5) . .
C13 C12 C17 C22 173.0(4) . .
C15 C16 C17 C12 1.1(6) . .
C15 C16 C17 C22 -175.4(4) . .
C14 C15 C18 C19X -26.9(13) . .
C16 C15 C18 C19X 153.7(12) . .
C14 C15 C18 C21X -162.0(10) . .
C16 C15 C18 C21X 18.6(11) . .
C14 C15 C18 C19 13.5(9) . .
C16 C15 C18 C19 -165.9(8) . .
C14 C15 C18 C21 -106.8(7) . .
C16 C15 C18 C21 73.8(8) . .
C14 C15 C18 C20 138.2(9) . .
C16 C15 C18 C20 -41.2(9) . .
C14 C15 C18 C20X 88.2(8) . .
C16 C15 C18 C20X -91.2(8) . .
C12 C17 C22 C2 -111.9(4) . 2_655
C16 C17 C22 C2 64.4(4) . 2_655
C1 O1 C23 C24 118.8(4) . .
O1 C23 C24 O3 -8.9(6) . .
O1 C23 C24 O4 171.5(3) . .
O3 C24 O4 Zn1 8.3(5) . .
C23 C24 O4 Zn1 -172.0(3) . .
C47 O5 C25 C30 126.5(3) . .
C47 O5 C25 C26 -55.9(4) . .
O5 C25 C26 C27 177.1(3) . .
C30 C25 C26 C27 -5.4(5) . .
O5 C25 C26 C46 -11.5(5) . 2_655
C30 C25 C26 C46 166.0(3) . 2_655
C25 C26 C27 C28 2.7(6) . .
C46 C26 C27 C28 -168.9(4) 2_655 .
C26 C27 C28 C29 1.7(6) . .
C26 C27 C28 C31 176.6(4) . .
C27 C28 C29 C30 -3.8(7) . .
C31 C28 C29 C30 -178.7(4) . .
O5 C25 C30 C29 -178.8(3) . .
C26 C25 C30 C29 3.5(6) . .
O5 C25 C30 C35 5.1(5) . .
C26 C25 C30 C35 -172.6(4) . .
C28 C29 C30 C25 1.3(6) . .
C28 C29 C30 C35 177.4(4) . .
C27 C28 C31 C33X 57.4(16) . .
C29 C28 C31 C33X -128.0(15) . .
C27 C28 C31 C33 17.9(8) . .
C29 C28 C31 C33 -167.5(6) . .
C27 C28 C31 C34 -103.8(6) . .
C29 C28 C31 C34 70.8(7) . .
C27 C28 C31 C32 138.5(6) . .
C29 C28 C31 C32 -46.9(7) . .
C27 C28 C31 C32X -172.4(16) . .
C29 C28 C31 C32X 2.2(17) . .
C27 C28 C31 C34X -64.6(16) . .
C29 C28 C31 C34X 110.0(15) . .
C25 C30 C35 C37 68.8(5) . .
C29 C30 C35 C37 -107.2(5) . .
O6 C36 C37 C38 174.9(3) . .
C41 C36 C37 C38 -2.9(5) . .
O6 C36 C37 C35 -7.9(6) . .
C41 C36 C37 C35 174.3(3) . .
C30 C35 C37 C36 -109.7(4) . .
C30 C35 C37 C38 67.5(5) . .
C36 C37 C38 C39 -0.3(6) . .
C35 C37 C38 C39 -177.7(4) . .
C37 C38 C39 C40 2.3(6) . .
C37 C38 C39 C42 -177.8(4) . .
C38 C39 C40 C41 -1.2(6) . .
C42 C39 C40 C41 178.9(4) . .
O6 C36 C41 C40 -174.0(3) . .
C37 C36 C41 C40 4.0(5) . .
O6 C36 C41 C46 10.1(5) . .
C37 C36 C41 C46 -172.0(3) . .
C39 C40 C41 C36 -1.9(6) . .
C39 C40 C41 C46 174.3(3) . .
C40 C39 C42 C44 27.7(9) . .
C38 C39 C42 C44 -152.2(8) . .
C40 C39 C42 C44X -3.7(14) . .
C38 C39 C42 C44X 176.3(13) . .
C40 C39 C42 C43 154.0(9) . .
C38 C39 C42 C43 -26.0(10) . .
C40 C39 C42 C45X -133.0(13) . .
C38 C39 C42 C45X 47.1(14) . .
C40 C39 C42 C43X 115.9(13) . .
C38 C39 C42 C43X -64.0(13) . .
C40 C39 C42 C45 -92.2(8) . .
C38 C39 C42 C45 87.8(8) . .
C36 C41 C46 C26 115.6(4) . 2_655
C40 C41 C46 C26 -60.4(4) . 2_655
C25 O5 C47 C48 -119.4(4) . .
O5 C47 C48 O7 5.9(6) . .
O5 C47 C48 O8 -173.7(3) . .
O7 C48 O8 Zn1 5.3(6) . .
C47 C48 O8 Zn1 -175.1(3) . .
O4 Zn1 O8 C48 -176.6(3) . .
N2 Zn1 O8 C48 67.6(3) . .
N1 Zn1 O8 C48 -54.0(3) . .
C53 N1 C49 C50 1.2(9) . .
Zn1 N1 C49 C50 174.7(5) . .
N1 C49 C50 C51 -2.8(10) . .
C49 C50 C51 C52 2.4(9) . .
C49 C50 C51 C51 -178.0(6) . 7_656
C50 C51 C52 C53 -0.6(8) . .
C51 C51 C52 C53 179.8(6) 7_656 .
C49 N1 C53 C52 0.7(9) . .
Zn1 N1 C53 C52 -172.8(5) . .
C51 C52 C53 N1 -1.0(10) . .
C54X N2 C54 C55 -75.9(14) . .
C58 N2 C54 C55 -1.7(13) . .
C58X N2 C54 C55 40.1(14) . .
Zn1 N2 C54 C55 172.6(8) . .
N2 C54 C55 C56 -0.6(15) . .
C54 C55 C56 C57 0.0(16) . .
C54 C55 C56 C55X 66.1(13) . .
C54 C55 C56 C57X -39.7(15) . .
C54 C55 C56 C56 -179.5(8) . 7_556
C55X C56 C57 C58 -35.8(15) . .
C55 C56 C57 C58 2.8(17) . .
C57X C56 C57 C58 83.0(16) . .
C56 C56 C57 C58 -177.7(10) 7_556 .
C54X N2 C58 C57 46.7(16) . .
C58X N2 C58 C57 -78.7(16) . .
C54 N2 C58 C57 5.0(18) . .
Zn1 N2 C58 C57 -168.8(11) . .
C56 C57 C58 N2 -6(2) . .
C58 N2 C54X C55X -41.3(12) . .
C58X N2 C54X C55X -4.5(17) . .
C54 N2 C54X C55X 75.4(14) . .
Zn1 N2 C54X C55X 173.2(9) . .
C57 C56 C55X C54X 41.2(16) . .
C55 C56 C55X C54X -83.1(16) . .
C57X C56 C55X C54X 5(2) . .
C56 C56 C55X C54X -179.7(10) 7_556 .
N2 C54X C55X C56 -1(2) . .
C57 C56 C57X C58X -73(2) . .
C55X C56 C57X C58X -4(3) . .
C55 C56 C57X C58X 41(2) . .
C56 C56 C57X C58X -179.5(16) 7_556 .
C54X N2 C58X C57X 5(3) . .
C58 N2 C58X C57X 71(2) . .
C54 N2 C58X C57X -39(2) . .
Zn1 N2 C58X C57X -172.6(17) . .
C56 C57X C58X N2 -1(3) . .

loop_
_platon_squeeze_void_nr
_platon_squeeze_void_average_x
_platon_squeeze_void_average_y
_platon_squeeze_void_average_z
_platon_squeeze_void_volume
_platon_squeeze_void_count_electrons
_platon_squeeze_void_content
1 0.000 0.066 0.750 10 0 ' '
2 -0.036 0.250 0.214 2458 497 ' '
3 0.000 0.393 0.750 10 0 ' '
4 -0.157 0.750 0.593 2458 497 ' '
5 0.000 0.607 0.250 10 0 ' '
6 0.000 0.934 0.250 10 0 ' '
7 0.500 0.434 0.250 10 0 ' '
8 0.500 0.566 0.750 10 0 ' '
9 0.500 0.107 0.250 10 0 ' '
10 0.500 0.893 0.750 10 0 ' '
